data_4060847
loop_
_publ_author_name
'Guiducci, Aldo E.'
'Boyd, Catherine L.'
'Mountford, Philip'

_publ_section_title
;
 Reactions of Cyclopentadienyl-Amidinate Titanium Imido Compounds with
 CS2, COS, Isocyanates, and Other Unsaturated Organic Compounds
;
_journal_coden_ASTM ORGND7
_journal_issue 5
_journal_name_full Organometallics
_journal_page_first 1167
_journal_page_last 1187
_journal_paper_doi 10.1021/om050784v
_journal_volume 25
_journal_year 2006
_chemical_formula_moiety 'C38 H60 N4 S2 Si4 Ti2 '
_chemical_formula_sum 'C38 H60 N4 S2 Si4 Ti2'
_chemical_formula_weight 845.18
_space_group_IT_number 2
_symmetry_cell_setting triclinic
_symmetry_space_group_name_Hall '-P 1'
_symmetry_space_group_name_H-M 'P -1'
_cell_angle_alpha 93.934(6)
_cell_angle_beta 94.552(8)
_cell_angle_gamma 115.495(8)
_cell_formula_units_Z 1
_cell_length_a 9.416(1)
_cell_length_b 10.684(2)
_cell_length_c 12.409(2)
_cell_measurement_temperature 175
_cell_volume 1115.9
_diffrn_ambient_temperature 175
_exptl_crystal_density_diffrn 1.26
_refine_ls_R_factor_obs 0.0636
_refine_ls_wR_factor_obs 0.0534
_cod_duplicate_entry 4074671
_cod_depositor_comments
;
The following automatic conversions were performed:
'_symmetry_cell_setting' value 'Triclinic' changed to 'triclinic'
according to '/home/saulius/struct/CIF-dictionaries/cif_core.dic'
dictionary named 'cif_core.dic' version 2.4.1 from 2010-06-29.

Automatic conversion script
Id: cif_fix_enum 1527 2010-12-29 10:47:43Z saulius 
;
_cod_original_formula_sum 'C38 H60 N4 S2 Si4 Ti2 '
_cod_database_code 4060847

loop_
_symmetry_equiv_pos_as_xyz
x,y,z
-x,-y,-z

loop_
_atom_site_aniso_label
_atom_site_aniso_U_11
_atom_site_aniso_U_22
_atom_site_aniso_U_33
_atom_site_aniso_U_23
_atom_site_aniso_U_13
_atom_site_aniso_U_12
Ti1 0.0392(4) 0.0425(3) 0.0239(3) 0.0117(2) 0.0075(2) 0.0255(3)
Si1 0.0450(6) 0.0430(5) 0.0494(5) 0.0181(4) -0.0019(5) 0.0104(5)
Si2 0.0430(6) 0.0383(5) 0.0338(4) 0.0094(3) 0.0028(4) 0.0167(4)
N1 0.038(2) 0.042(1) 0.032(1) 0.015(1) 0.005(1) 0.019(1)
N2 0.039(2) 0.040(1) 0.031(1) 0.012(1) 0.005(1) 0.021(1)
S1 0.0438(5) 0.0451(4) 0.0271(4) 0.0109(3) 0.0077(3) 0.0181(4)
C1 0.039(2) 0.040(2) 0.026(1) 0.014(1) 0.008(1) 0.019(1)
C2 0.037(2) 0.035(2) 0.035(1) 0.013(1) 0.001(1) 0.015(1)
C3 0.058(2) 0.053(2) 0.032(2) 0.016(1) 0.008(2) 0.029(2)
C4 0.065(3) 0.054(2) 0.036(2) 0.019(2) 0.006(2) 0.031(2)
C5 0.062(3) 0.050(2) 0.054(2) 0.023(2) 0.002(2) 0.029(2)
C6 0.067(3) 0.059(2) 0.062(2) 0.026(2) 0.019(2) 0.042(2)
C7 0.059(3) 0.051(2) 0.040(2) 0.021(1) 0.019(2) 0.033(2)
C8 0.074(4) 0.076(3) 0.105(4) 0.060(3) -0.023(3) -0.006(3)
C9 0.065(3) 0.046(2) 0.101(4) -0.010(2) -0.005(3) 0.022(2)
C10 0.045(2) 0.061(2) 0.052(2) 0.009(2) 0.004(2) 0.011(2)
C11 0.051(3) 0.063(3) 0.098(4) -0.006(3) 0.006(3) 0.020(2)
C12 0.073(3) 0.074(3) 0.037(2) 0.012(2) -0.008(2) 0.009(3)
C13 0.074(3) 0.044(2) 0.056(2) 0.002(2) -0.001(2) 0.028(2)
C14 0.070(3) 0.058(2) 0.050(2) 0.014(2) 0.001(2) 0.039(2)
C15 0.049(2) 0.056(2) 0.042(2) 0.009(1) 0.010(2) 0.039(2)
C16 0.057(3) 0.061(2) 0.043(2) 0.005(2) 0.009(2) 0.043(2)
C17 0.069(3) 0.088(3) 0.030(2) 0.007(2) 0.012(2) 0.055(3)
C18 0.057(3) 0.072(3) 0.042(2) 0.023(2) 0.025(2) 0.038(2)
C19 0.042(2) 0.067(2) 0.047(2) 0.010(2) 0.011(2) 0.035(2)

loop_
_atom_site_label
_atom_site_fract_x
_atom_site_fract_y
_atom_site_fract_z
_atom_site_U_iso_or_equiv
_atom_site_occupancy
_atom_site_thermal_displace_type
Ti1 -0.05082(8) 0.49143(6) 0.12656(4) 0.0319 1.0000 Uani
Si1 -0.2188(1) 0.1255(1) 0.16162(9) 0.0488 1.0000 Uani
Si2 0.2994(1) 0.62524(9) 0.33313(7) 0.0386 1.0000 Uani
N1 -0.0811(4) 0.3009(3) 0.1881(2) 0.0362 1.0000 Uani
N2 0.1212(4) 0.5016(3) 0.2613(2) 0.0345 1.0000 Uani
S1 0.1647(1) 0.63515(9) 0.04663(6) 0.0386 1.0000 Uani
C1 0.0510(4) 0.3639(3) 0.2569(2) 0.0339 1.0000 Uani
C2 0.1181(4) 0.2829(3) 0.3211(3) 0.0357 1.0000 Uani
C3 0.0902(5) 0.2671(4) 0.4291(3) 0.0451 1.0000 Uani
C4 0.1442(6) 0.1859(4) 0.4877(3) 0.0492 1.0000 Uani
C5 0.2238(6) 0.1220(4) 0.4399(3) 0.0533 1.0000 Uani
C6 0.2522(6) 0.1355(4) 0.3328(4) 0.0553 1.0000 Uani
C7 0.1975(5) 0.2170(4) 0.2735(3) 0.0454 1.0000 Uani
C8 -0.2287(7) 0.0250(6) 0.2810(5) 0.0984 1.0000 Uani
C9 -0.1719(7) 0.0391(5) 0.0435(5) 0.0733 1.0000 Uani
C10 -0.4179(5) 0.1171(5) 0.1300(4) 0.0571 1.0000 Uani
C11 0.4696(6) 0.6133(5) 0.2787(5) 0.0731 1.0000 Uani
C12 0.3094(6) 0.6085(5) 0.4824(3) 0.0703 1.0000 Uani
C13 0.3114(6) 0.8023(4) 0.3212(4) 0.0575 1.0000 Uani
C14 -0.2424(6) 0.6581(4) -0.0048(3) 0.0554 1.0000 Uani
C15 -0.2148(5) 0.6089(4) 0.1014(3) 0.0429 1.0000 Uani
C16 -0.0952(6) 0.6863(4) 0.1865(3) 0.0479 1.0000 Uani
C17 -0.1165(6) 0.6032(5) 0.2729(3) 0.0544 1.0000 Uani
C18 -0.2486(6) 0.4746(5) 0.2409(3) 0.0515 1.0000 Uani
C19 -0.3099(5) 0.4784(5) 0.1352(3) 0.0475 1.0000 Uani
H31 0.0318 0.3108 0.4625 0.0572 1.0000 Uiso
H41 0.1278 0.1782 0.5628 0.0625 1.0000 Uiso
H51 0.2577 0.0646 0.4808 0.0712 1.0000 Uiso
H61 0.3103 0.0917 0.2993 0.0782 1.0000 Uiso
H71 0.2137 0.2261 0.1985 0.0626 1.0000 Uiso
H81 -0.3055 -0.0702 0.2615 0.1139 1.0000 Uiso
H82 -0.2593 0.0655 0.3410 0.1139 1.0000 Uiso
H83 -0.1267 0.0281 0.3015 0.1139 1.0000 Uiso
H91 -0.2482 -0.0571 0.0300 0.0931 1.0000 Uiso
H92 -0.1753 0.0850 -0.0198 0.0931 1.0000 Uiso
H93 -0.0678 0.0446 0.0596 0.0931 1.0000 Uiso
H101 -0.4954 0.0215 0.1150 0.0695 1.0000 Uiso
H102 -0.4421 0.1610 0.1913 0.0695 1.0000 Uiso
H103 -0.4193 0.1651 0.0676 0.0695 1.0000 Uiso
H111 0.5660 0.6824 0.3193 0.0882 1.0000 Uiso
H112 0.4689 0.6289 0.2034 0.0882 1.0000 Uiso
H113 0.4631 0.5221 0.2855 0.0882 1.0000 Uiso
H121 0.4087 0.6783 0.5189 0.0748 1.0000 Uiso
H122 0.2239 0.6206 0.5113 0.0748 1.0000 Uiso
H123 0.3004 0.5174 0.4934 0.0748 1.0000 Uiso
H131 0.4089 0.8717 0.3603 0.0712 1.0000 Uiso
H132 0.2236 0.8090 0.3510 0.0712 1.0000 Uiso
H133 0.3076 0.8173 0.2458 0.0712 1.0000 Uiso
H141 -0.3328 0.5851 -0.0482 0.0752 1.0000 Uiso
H142 -0.2614 0.7389 0.0079 0.0752 1.0000 Uiso
H143 -0.1506 0.6815 -0.0425 0.0752 1.0000 Uiso
H161 -0.0131 0.7790 0.1857 0.0758 1.0000 Uiso
H171 -0.0523 0.6285 0.3421 0.0765 1.0000 Uiso
H181 -0.2910 0.3979 0.2834 0.0701 1.0000 Uiso
H191 -0.4005 0.4043 0.0927 0.0711 1.0000 Uiso

loop_
_geom_bond_atom_site_label_1
_geom_bond_site_symmetry_1
_geom_bond_atom_site_label_2
_geom_bond_site_symmetry_2
_geom_bond_distance
_geom_bond_publ_flag
Ti1 . N1 . 2.135(3) yes
Ti1 . N2 . 2.197(3) yes
Ti1 . S1 . 2.304(1) yes
Ti1 . S1 2_565 2.363(1) yes
Ti1 . C15 . 2.388(4) yes
Ti1 . C16 . 2.377(4) yes
Ti1 . C17 . 2.371(4) yes
Ti1 . C18 . 2.383(4) yes
Ti1 . C19 . 2.394(4) yes
Si1 . N1 . 1.748(3) yes
Si1 . C8 . 1.873(4) yes
Si1 . C9 . 1.861(6) yes
Si1 . C10 . 1.846(5) yes
Si2 . N2 . 1.746(3) yes
Si2 . C11 . 1.838(6) yes
Si2 . C12 . 1.872(4) yes
Si2 . C13 . 1.863(4) yes
N1 . C1 . 1.327(4) yes
N2 . C1 . 1.323(4) yes
C1 . C2 . 1.506(4) yes
C2 . C3 . 1.394(5) yes
C2 . C7 . 1.367(6) yes
C3 . C4 . 1.396(5) yes
C4 . C5 . 1.354(7) yes
C5 . C6 . 1.381(6) yes
C6 . C7 . 1.406(5) yes
C14 . C15 . 1.496(5) yes
C15 . C16 . 1.399(6) yes
C15 . C19 . 1.410(6) yes
C16 . C17 . 1.410(5) yes
C17 . C18 . 1.403(7) yes
C18 . C19 . 1.400(5) yes
